data_7060182
loop_
_publ_author_name
'R\"osch, Andreas'
'Seifert, Fabian'
'Vass, Valentin'
'G\"orls, Helmar'
'Kretschmer, Robert'

_publ_section_title
;
 Synthesis, structure, and catalytic activity of dinuclear aluminium
 bis(amidinate) and bis(guanidinate) complexes
;
_journal_issue 2
_journal_name_full 'New Journal of Chemistry'
_journal_page_first 972
_journal_page_last 981
_journal_paper_doi 10.1039/D0NJ05007E
_journal_volume 45
_journal_year 2021
_chemical_formula_moiety 'C41 H68 Al2 N6'
_chemical_formula_sum 'C41 H68 Al2 N6'
_chemical_formula_weight 698.97
_space_group_crystal_system orthorhombic
_space_group_IT_number 56
_space_group_name_Hall '-P 2ab 2ac'
_space_group_name_H-M_alt 'P c c n'
_atom_sites_solution_hydrogens geom
_audit_creation_method SHELXL-2018/3
_audit_update_record
;
2020-10-09 deposited with the CCDC.	2020-11-10 downloaded from the CCDC.
;
_cell_angle_alpha 90
_cell_angle_beta 90
_cell_angle_gamma 90
_cell_formula_units_Z 8
_cell_length_a 29.8017(5)
_cell_length_b 18.1453(4)
_cell_length_c 15.8102(3)
_cell_measurement_reflns_used 29700
_cell_measurement_temperature 123(2)
_cell_measurement_theta_max 74.662
_cell_measurement_theta_min 3.994
_cell_volume 8549.5(3)
_computing_cell_refinement 'CrysAlisPro 1.171.38.43 (Rigaku OD, 2015)'
_computing_data_collection 'CrysAlisPro 1.171.38.43 (Rigaku OD, 2015)'
_computing_data_reduction 'CrysAlisPro 1.171.38.43 (Rigaku OD, 2015)'
_computing_molecular_graphics SHELXTL/PC
_computing_publication_material 'SHELXL-2018/3 (Sheldrick, 2018)'
_computing_structure_refinement 'SHELXL-2018/3 (Sheldrick, 2018)'
_computing_structure_solution 'SHELXT 2014/5 (Sheldrick, 2014)'
_diffrn_ambient_temperature 123(2)
_diffrn_measured_fraction_theta_full 0.998
_diffrn_measured_fraction_theta_max 0.970
_diffrn_measurement_device_type 'Xcalibur, AtlasS2, Gemini ultra'
_diffrn_measurement_method '\w scans'
_diffrn_radiation_type CuK\a
_diffrn_radiation_wavelength 1.54184
_diffrn_reflns_av_R_equivalents 0.0279
_diffrn_reflns_av_unetI/netI 0.0244
_diffrn_reflns_Laue_measured_fraction_full 0.998
_diffrn_reflns_Laue_measured_fraction_max 0.970
_diffrn_reflns_limit_h_max 27
_diffrn_reflns_limit_h_min -37
_diffrn_reflns_limit_k_max 22
_diffrn_reflns_limit_k_min -12
_diffrn_reflns_limit_l_max 13
_diffrn_reflns_limit_l_min -19
_diffrn_reflns_number 29700
_diffrn_reflns_point_group_measured_fraction_full 0.998
_diffrn_reflns_point_group_measured_fraction_max 0.970
_diffrn_reflns_theta_full 67.684
_diffrn_reflns_theta_max 74.662
_diffrn_reflns_theta_min 3.994
_diffrn_source 'micro-focus sealed X-ray tube'
_exptl_absorpt_coefficient_mu 0.862
_exptl_absorpt_correction_T_max 0.918
_exptl_absorpt_correction_T_min 0.848
_exptl_absorpt_correction_type gaussian
_exptl_absorpt_process_details
; 
CrysAlisPro 1.171.38.43 (Rigaku Oxford Diffraction, 2015) 
Numerical absorption correction based on gaussian integration over 
   a multifaceted crystal model 
Empirical absorption correction using spherical harmonics, 
 implemented in SCALE3 ABSPACK scaling algorithm. 
;
_exptl_crystal_colour colourless
_exptl_crystal_density_diffrn 1.086
_exptl_crystal_density_method 'not measured'
_exptl_crystal_description prism
_exptl_crystal_F_000 3056
_exptl_crystal_size_max 0.253
_exptl_crystal_size_mid 0.169
_exptl_crystal_size_min 0.113
_refine_diff_density_max 0.271
_refine_diff_density_min -0.236
_refine_diff_density_rms 0.039
_refine_ls_extinction_method none
_refine_ls_goodness_of_fit_ref 1.037
_refine_ls_hydrogen_treatment constr
_refine_ls_matrix_type full
_refine_ls_number_parameters 454
_refine_ls_number_reflns 8496
_refine_ls_number_restraints 0
_refine_ls_restrained_S_all 1.037
_refine_ls_R_factor_all 0.0513
_refine_ls_R_factor_gt 0.0415
_refine_ls_shift/su_max 0.001
_refine_ls_shift/su_mean 0.000
_refine_ls_structure_factor_coef Fsqd
_refine_ls_weighting_details 'w=1/[\s^2^(Fo^2^)+(0.0588P)^2^+2.4901P] where P=(Fo^2^+2Fc^2^)/3'
_refine_ls_weighting_scheme calc
_refine_ls_wR_factor_gt 0.1100
_refine_ls_wR_factor_ref 0.1167
_reflns_Friedel_coverage 0.000
_reflns_number_gt 7109
_reflns_number_total 8496
_reflns_threshold_expression 'I > 2\s(I)'
_cod_data_source_file d0nj05007e2.cif
_cod_data_source_block FO7076_4b
_cod_depositor_comments 'Adding full bibliography for 7060181--7060191.cif.'
_cod_database_code 7060182
_shelx_shelxl_version_number 2018/3
_shelx_space_group_comment
; 
The symmetry employed for this shelxl refinement is uniquely defined 
by the following loop, which should always be used as a source of 
symmetry information in preference to the above space-group names. 
They are only intended as comments. 
;
_shelx_estimated_absorpt_t_min 0.811
_shelx_estimated_absorpt_t_max 0.909

loop_
_space_group_symop_operation_xyz
'x, y, z'
'-x+1/2, -y+1/2, z'
'-x, y+1/2, -z+1/2'
'x+1/2, -y, -z+1/2'
'-x, -y, -z'
'x-1/2, y-1/2, -z'
'x, -y-1/2, z-1/2'
'-x-1/2, y, z-1/2'

loop_
_atom_site_label
_atom_site_type_symbol
_atom_site_fract_x
_atom_site_fract_y
_atom_site_fract_z
_atom_site_U_iso_or_equiv
_atom_site_adp_type
_atom_site_occupancy
_atom_site_site_symmetry_order
_atom_site_calc_flag
_atom_site_refinement_flags_posn
_atom_site_refinement_flags_adp
_atom_site_refinement_flags_occupancy
_atom_site_disorder_assembly
_atom_site_disorder_group
Al1 Al 0.70072(2) 0.62096(2) 0.42626(3) 0.02463(11) Uani 1 1 d . . . . .
Al2 Al 0.70072(2) 0.38874(2) 0.10891(3) 0.02363(11) Uani 1 1 d . . . . .
N1 N 0.65172(4) 0.58074(6) 0.49103(7) 0.0220(2) Uani 1 1 d . . . . .
N2 N 0.68378(4) 0.52646(7) 0.38199(7) 0.0259(3) Uani 1 1 d . . . . .
N3 N 0.62981(4) 0.45669(6) 0.46356(8) 0.0278(3) Uani 1 1 d . . . . .
N4 N 0.67957(4) 0.48263(6) 0.14954(7) 0.0234(2) Uani 1 1 d . . . . .
N5 N 0.65178(4) 0.42298(6) 0.03979(7) 0.0216(2) Uani 1 1 d . . . . .
N6 N 0.62564(4) 0.54577(6) 0.06173(7) 0.0239(2) Uani 1 1 d . . . . .
C1 C 0.61172(4) 0.60677(7) 0.53011(9) 0.0226(3) Uani 1 1 d . . . . .
C2 C 0.61312(5) 0.62439(7) 0.61703(9) 0.0250(3) Uani 1 1 d . . . . .
C3 C 0.57402(5) 0.64946(8) 0.65618(10) 0.0322(3) Uani 1 1 d . . . . .
H3A H 0.574544 0.660905 0.714810 0.039 Uiso 1 1 calc R U . . .
C4 C 0.53453(5) 0.65796(9) 0.61131(11) 0.0372(4) Uani 1 1 d . . . . .
H4A H 0.508035 0.673905 0.639257 0.045 Uiso 1 1 calc R U . . .
C5 C 0.53383(5) 0.64320(9) 0.52604(11) 0.0364(4) Uani 1 1 d . . . . .
H5A H 0.506810 0.650408 0.495238 0.044 Uiso 1 1 calc R U . . .
C6 C 0.57196(5) 0.61782(8) 0.48365(10) 0.0293(3) Uani 1 1 d . . . . .
C7 C 0.65658(5) 0.61774(8) 0.66566(9) 0.0310(3) Uani 1 1 d . . . . .
H7A H 0.673416 0.574587 0.642415 0.037 Uiso 1 1 calc R U . . .
C8 C 0.68532(6) 0.68656(10) 0.65176(11) 0.0421(4) Uani 1 1 d . . . . .
H8A H 0.690763 0.693190 0.591108 0.063 Uiso 1 1 calc R U . . .
H8B H 0.714047 0.680773 0.681200 0.063 Uiso 1 1 calc R U . . .
H8C H 0.669565 0.729792 0.674082 0.063 Uiso 1 1 calc R U . . .
C9 C 0.64926(7) 0.60426(11) 0.76042(10) 0.0452(4) Uani 1 1 d . . . . .
H9A H 0.629253 0.561923 0.768135 0.068 Uiso 1 1 calc R U . . .
H9B H 0.635676 0.648082 0.786053 0.068 Uiso 1 1 calc R U . . .
H9C H 0.678158 0.594153 0.787614 0.068 Uiso 1 1 calc R U . . .
C10 C 0.56869(6) 0.60505(10) 0.38875(11) 0.0407(4) Uani 1 1 d . . . . .
H10A H 0.599130 0.590664 0.367868 0.049 Uiso 1 1 calc R U . . .
C11 C 0.53640(8) 0.54198(13) 0.36869(16) 0.0704(7) Uani 1 1 d . . . . .
H11A H 0.546132 0.497329 0.398332 0.106 Uiso 1 1 calc R U . . .
H11B H 0.536257 0.532883 0.307589 0.106 Uiso 1 1 calc R U . . .
H11C H 0.506093 0.555306 0.387280 0.106 Uiso 1 1 calc R U . . .
C12 C 0.55470(7) 0.67587(12) 0.34244(12) 0.0562(5) Uani 1 1 d . . . . .
H12A H 0.575798 0.715502 0.356256 0.084 Uiso 1 1 calc R U . . .
H12B H 0.524418 0.690101 0.360261 0.084 Uiso 1 1 calc R U . . .
H12C H 0.554951 0.667159 0.281267 0.084 Uiso 1 1 calc R U . . .
C13 C 0.65388(4) 0.51709(7) 0.44455(9) 0.0228(3) Uani 1 1 d . . . . .
C14 C 0.60906(5) 0.44509(8) 0.54711(10) 0.0330(3) Uani 1 1 d . . . . .
H14A H 0.579702 0.470394 0.551026 0.040 Uiso 1 1 calc R U . . .
H14B H 0.628818 0.463066 0.593024 0.040 Uiso 1 1 calc R U . . .
C15 C 0.60344(6) 0.36181(9) 0.55133(14) 0.0451(4) Uani 1 1 d . . . . .
H15A H 0.630766 0.337885 0.573993 0.054 Uiso 1 1 calc R U . . .
H15B H 0.577452 0.348094 0.587028 0.054 Uiso 1 1 calc R U . . .
C16 C 0.59564(6) 0.34064(10) 0.45987(15) 0.0549(5) Uani 1 1 d . . . . .
H16A H 0.564346 0.351022 0.442571 0.066 Uiso 1 1 calc R U . . .
H16B H 0.602131 0.287772 0.450407 0.066 Uiso 1 1 calc R U . . .
C17 C 0.62843(6) 0.38900(9) 0.41220(12) 0.0395(4) Uani 1 1 d . . . . .
H17A H 0.658408 0.365660 0.408893 0.047 Uiso 1 1 calc R U . . .
H17B H 0.617595 0.399393 0.354220 0.047 Uiso 1 1 calc R U . . .
C18 C 0.76089(5) 0.61671(9) 0.47748(10) 0.0334(3) Uani 1 1 d . . . . .
H18A H 0.765447 0.660064 0.513420 0.050 Uiso 1 1 calc R U . . .
H18B H 0.783628 0.616000 0.432712 0.050 Uiso 1 1 calc R U . . .
H18C H 0.763529 0.571936 0.511788 0.050 Uiso 1 1 calc R U . . .
C19 C 0.68598(6) 0.70716(9) 0.35744(11) 0.0406(4) Uani 1 1 d . . . . .
H19A H 0.709364 0.714537 0.314693 0.061 Uiso 1 1 calc R U . . .
H19B H 0.684139 0.750822 0.393754 0.061 Uiso 1 1 calc R U . . .
H19C H 0.657048 0.699314 0.329384 0.061 Uiso 1 1 calc R U . . .
C20 C 0.70800(5) 0.47165(9) 0.33235(9) 0.0339(4) Uani 1 1 d . . . . .
H20A H 0.686813 0.435039 0.308672 0.041 Uiso 1 1 calc R U . . .
H20B H 0.729986 0.445438 0.368382 0.041 Uiso 1 1 calc R U . . .
C21 C 0.73207(5) 0.51229(10) 0.26120(10) 0.0358(4) Uani 1 1 d . . . . .
H21A H 0.749953 0.552997 0.285727 0.043 Uiso 1 1 calc R U . . .
H21B H 0.753104 0.477923 0.233037 0.043 Uiso 1 1 calc R U . . .
C22 C 0.70030(5) 0.54354(8) 0.19579(9) 0.0285(3) Uani 1 1 d . . . . .
H22A H 0.676862 0.573465 0.223884 0.034 Uiso 1 1 calc R U . . .
H22B H 0.716947 0.575715 0.156129 0.034 Uiso 1 1 calc R U . . .
C23 C 0.65093(4) 0.48755(7) 0.08407(8) 0.0206(3) Uani 1 1 d . . . . .
C24 C 0.61941(5) 0.61275(8) 0.11327(11) 0.0347(4) Uani 1 1 d . . . . .
H24A H 0.648074 0.639587 0.120582 0.042 Uiso 1 1 calc R U . . .
H24B H 0.606970 0.600622 0.169638 0.042 Uiso 1 1 calc R U . . .
C25 C 0.58623(6) 0.65754(10) 0.06133(12) 0.0439(4) Uani 1 1 d . . . . .
H25A H 0.554916 0.643070 0.074061 0.053 Uiso 1 1 calc R U . . .
H25B H 0.589827 0.710984 0.071947 0.053 Uiso 1 1 calc R U . . .
C26 C 0.59878(6) 0.63800(9) -0.02911(11) 0.0368(4) Uani 1 1 d . . . . .
H26A H 0.625997 0.664911 -0.047399 0.044 Uiso 1 1 calc R U . . .
H26B H 0.573923 0.649195 -0.068609 0.044 Uiso 1 1 calc R U . . .
C27 C 0.60745(5) 0.55549(8) -0.02417(9) 0.0291(3) Uani 1 1 d . . . . .
H27A H 0.579326 0.527190 -0.031709 0.035 Uiso 1 1 calc R U . . .
H27B H 0.629415 0.539754 -0.067530 0.035 Uiso 1 1 calc R U . . .
C28 C 0.61445(4) 0.39378(7) -0.00515(9) 0.0220(3) Uani 1 1 d . . . . .
C29 C 0.57263(5) 0.38238(8) 0.03425(10) 0.0295(3) Uani 1 1 d . . . . .
C30 C 0.53741(5) 0.35383(9) -0.01391(11) 0.0378(4) Uani 1 1 d . . . . .
H30A H 0.509035 0.346220 0.012049 0.045 Uiso 1 1 calc R U . . .
C31 C 0.54275(5) 0.33645(9) -0.09796(11) 0.0371(4) Uani 1 1 d . . . . .
H31A H 0.518099 0.318315 -0.129868 0.044 Uiso 1 1 calc R U . . .
C32 C 0.58418(5) 0.34554(8) -0.13572(10) 0.0315(3) Uani 1 1 d . . . . .
H32A H 0.587936 0.332686 -0.193541 0.038 Uiso 1 1 calc R U . . .
C33 C 0.62055(5) 0.37323(7) -0.09043(9) 0.0243(3) Uani 1 1 d . . . . .
C34 C 0.56419(6) 0.39749(10) 0.12744(11) 0.0411(4) Uani 1 1 d . . . . .
H34A H 0.592153 0.419283 0.151850 0.049 Uiso 1 1 calc R U . . .
C35 C 0.55432(8) 0.32530(13) 0.17494(13) 0.0618(6) Uani 1 1 d . . . . .
H35A H 0.579197 0.290759 0.166452 0.093 Uiso 1 1 calc R U . . .
H35B H 0.526533 0.303534 0.153171 0.093 Uiso 1 1 calc R U . . .
H35C H 0.550957 0.335631 0.235446 0.093 Uiso 1 1 calc R U . . .
C36 C 0.52618(7) 0.45321(14) 0.13949(15) 0.0671(7) Uani 1 1 d . . . . .
H36A H 0.533988 0.499484 0.111118 0.101 Uiso 1 1 calc R U . . .
H36B H 0.521755 0.462380 0.200004 0.101 Uiso 1 1 calc R U . . .
H36C H 0.498452 0.433451 0.115069 0.101 Uiso 1 1 calc R U . . .
C37 C 0.66682(5) 0.37786(8) -0.13024(10) 0.0331(3) Uani 1 1 d . . . . .
H37A H 0.682701 0.421227 -0.105182 0.040 Uiso 1 1 calc R U . . .
C38 C 0.66612(8) 0.38756(10) -0.22585(11) 0.0544(5) Uani 1 1 d . . . . .
H38A H 0.647925 0.430730 -0.240409 0.082 Uiso 1 1 calc R U . . .
H38B H 0.653153 0.343557 -0.252197 0.082 Uiso 1 1 calc R U . . .
H38C H 0.696818 0.394653 -0.246516 0.082 Uiso 1 1 calc R U . . .
C39 C 0.69367(5) 0.30841(10) -0.10804(13) 0.0437(4) Uani 1 1 d . . . . .
H39A H 0.694541 0.302354 -0.046468 0.066 Uiso 1 1 calc R U . . .
H39B H 0.724332 0.313201 -0.129760 0.066 Uiso 1 1 calc R U . . .
H39C H 0.679297 0.265287 -0.133705 0.066 Uiso 1 1 calc R U . . .
C40 C 0.68768(6) 0.30234(9) 0.17880(11) 0.0411(4) Uani 1 1 d . . . . .
H40A H 0.710972 0.296992 0.222125 0.062 Uiso 1 1 calc R U . . .
H40B H 0.687126 0.258183 0.143122 0.062 Uiso 1 1 calc R U . . .
H40C H 0.658417 0.308574 0.206150 0.062 Uiso 1 1 calc R U . . .
C41 C 0.76116(5) 0.39529(9) 0.05913(10) 0.0316(3) Uani 1 1 d . . . . .
H41A H 0.766683 0.351879 0.023741 0.047 Uiso 1 1 calc R U . . .
H41B H 0.783566 0.397336 0.104434 0.047 Uiso 1 1 calc R U . . .
H41C H 0.763308 0.439898 0.024424 0.047 Uiso 1 1 calc R U . . .

loop_
_atom_site_aniso_label
_atom_site_aniso_U_11
_atom_site_aniso_U_22
_atom_site_aniso_U_33
_atom_site_aniso_U_23
_atom_site_aniso_U_13
_atom_site_aniso_U_12
Al1 0.0276(2) 0.0254(2) 0.0209(2) 0.00270(16) 0.00091(16) 0.00260(16)
Al2 0.0255(2) 0.0235(2) 0.0219(2) 0.00320(16) 0.00014(16) 0.00148(15)
N1 0.0248(5) 0.0208(5) 0.0204(6) -0.0030(4) 0.0003(4) 0.0016(4)
N2 0.0295(6) 0.0286(6) 0.0195(6) -0.0028(5) -0.0006(5) 0.0077(5)
N3 0.0291(6) 0.0222(6) 0.0320(6) -0.0065(5) -0.0034(5) 0.0012(5)
N4 0.0246(5) 0.0259(6) 0.0196(5) -0.0020(5) -0.0007(5) -0.0019(4)
N5 0.0223(5) 0.0205(5) 0.0221(6) -0.0017(4) -0.0002(4) -0.0004(4)
N6 0.0257(5) 0.0225(6) 0.0233(6) -0.0037(5) 0.0002(5) 0.0020(5)
C1 0.0264(6) 0.0178(6) 0.0235(7) -0.0002(5) 0.0006(5) 0.0005(5)
C2 0.0313(7) 0.0197(6) 0.0239(7) 0.0002(5) 0.0023(6) 0.0023(5)
C3 0.0404(8) 0.0280(7) 0.0284(8) -0.0011(6) 0.0085(7) 0.0037(6)
C4 0.0283(7) 0.0367(8) 0.0466(10) -0.0009(7) 0.0106(7) 0.0046(6)
C5 0.0261(7) 0.0377(8) 0.0456(10) -0.0046(7) -0.0025(7) 0.0044(6)
C6 0.0279(7) 0.0265(7) 0.0335(8) -0.0048(6) -0.0034(6) 0.0032(6)
C7 0.0397(8) 0.0321(8) 0.0213(7) -0.0071(6) -0.0035(6) 0.0099(6)
C8 0.0382(8) 0.0491(10) 0.0390(9) -0.0171(8) -0.0069(7) -0.0012(7)
C9 0.0606(11) 0.0504(10) 0.0247(8) -0.0037(7) -0.0057(8) 0.0196(9)
C10 0.0399(8) 0.0468(9) 0.0354(9) -0.0119(7) -0.0145(7) 0.0164(7)
C11 0.0673(14) 0.0696(15) 0.0742(15) -0.0324(12) -0.0356(12) 0.0057(11)
C12 0.0622(12) 0.0693(13) 0.0371(10) -0.0016(9) -0.0102(9) 0.0330(10)
C13 0.0252(6) 0.0219(6) 0.0214(6) -0.0018(5) -0.0064(5) 0.0054(5)
C14 0.0336(7) 0.0254(7) 0.0402(9) 0.0010(6) 0.0033(7) -0.0027(6)
C15 0.0364(8) 0.0248(8) 0.0742(13) 0.0045(8) 0.0075(9) -0.0042(7)
C16 0.0386(9) 0.0325(9) 0.0936(16) -0.0230(10) 0.0042(10) -0.0075(7)
C17 0.0361(8) 0.0284(8) 0.0540(11) -0.0188(7) -0.0052(8) 0.0010(6)
C18 0.0320(8) 0.0411(8) 0.0273(8) 0.0024(6) -0.0003(6) -0.0032(6)
C19 0.0459(9) 0.0342(8) 0.0416(9) 0.0138(7) 0.0005(8) 0.0039(7)
C20 0.0409(8) 0.0406(8) 0.0202(7) -0.0053(6) -0.0046(6) 0.0198(7)
C21 0.0218(7) 0.0567(10) 0.0289(8) -0.0151(7) 0.0005(6) 0.0033(7)
C22 0.0316(7) 0.0337(8) 0.0203(7) -0.0037(6) 0.0024(6) -0.0091(6)
C23 0.0202(6) 0.0212(6) 0.0204(6) 0.0008(5) 0.0042(5) -0.0027(5)
C24 0.0379(8) 0.0271(7) 0.0392(9) -0.0117(6) -0.0004(7) 0.0068(6)
C25 0.0442(9) 0.0338(8) 0.0536(11) -0.0103(8) -0.0040(8) 0.0148(7)
C26 0.0359(8) 0.0285(8) 0.0461(10) 0.0045(7) -0.0038(7) 0.0072(6)
C27 0.0322(7) 0.0274(7) 0.0277(7) 0.0011(6) -0.0043(6) 0.0054(6)
C28 0.0234(6) 0.0192(6) 0.0235(7) -0.0012(5) -0.0010(5) 0.0001(5)
C29 0.0273(7) 0.0315(7) 0.0297(8) -0.0074(6) 0.0031(6) -0.0038(6)
C30 0.0249(7) 0.0432(9) 0.0452(10) -0.0147(8) 0.0018(7) -0.0046(6)
C31 0.0302(7) 0.0395(9) 0.0416(9) -0.0130(7) -0.0104(7) 0.0002(6)
C32 0.0404(8) 0.0266(7) 0.0275(7) -0.0064(6) -0.0057(6) 0.0014(6)
C33 0.0321(7) 0.0176(6) 0.0231(7) -0.0014(5) 0.0011(6) -0.0001(5)
C34 0.0348(8) 0.0544(10) 0.0343(9) -0.0153(8) 0.0122(7) -0.0182(7)
C35 0.0714(13) 0.0749(14) 0.0391(10) -0.0052(10) 0.0160(10) -0.0378(12)
C36 0.0514(11) 0.0862(16) 0.0636(14) -0.0421(13) 0.0210(10) -0.0058(11)
C37 0.0421(8) 0.0286(7) 0.0285(8) -0.0100(6) 0.0118(7) -0.0116(6)
C38 0.0900(15) 0.0411(10) 0.0320(9) -0.0082(8) 0.0217(10) -0.0224(10)
C39 0.0337(8) 0.0443(9) 0.0533(11) -0.0179(8) 0.0113(8) 0.0005(7)
C40 0.0496(10) 0.0327(8) 0.0410(9) 0.0135(7) 0.0051(8) 0.0009(7)
C41 0.0278(7) 0.0398(8) 0.0271(8) 0.0012(6) 0.0007(6) 0.0049(6)

loop_
_atom_type_symbol
_atom_type_description
_atom_type_scat_dispersion_real
_atom_type_scat_dispersion_imag
_atom_type_scat_source
C C 0.0181 0.0091 'International Tables Vol C Tables 4.2.6.8 and 6.1.1.4'
H H 0.0000 0.0000 'International Tables Vol C Tables 4.2.6.8 and 6.1.1.4'
N N 0.0311 0.0180 'International Tables Vol C Tables 4.2.6.8 and 6.1.1.4'
Al Al 0.2130 0.2455 'International Tables Vol C Tables 4.2.6.8 and 6.1.1.4'

loop_
_geom_angle_atom_site_label_1
_geom_angle_atom_site_label_2
_geom_angle_atom_site_label_3
_geom_angle
_geom_angle_site_symmetry_1
_geom_angle_site_symmetry_3
_geom_angle_publ_flag
N2 Al1 N1 69.89(5) . . ?
N2 Al1 C19 116.91(7) . . ?
N1 Al1 C19 115.37(6) . . ?
N2 Al1 C18 110.75(6) . . ?
N1 Al1 C18 117.17(6) . . ?
C19 Al1 C18 117.69(7) . . ?
N5 Al2 N4 69.89(5) . . ?
N5 Al2 C40 115.38(7) . . ?
N4 Al2 C40 117.08(7) . . ?
N5 Al2 C41 116.52(6) . . ?
N4 Al2 C41 112.28(6) . . ?
C40 Al2 C41 117.10(7) . . ?
N5 Al2 C23 35.34(5) . . ?
N4 Al2 C23 34.73(5) . . ?
C40 Al2 C23 125.29(6) . . ?
C41 Al2 C23 117.56(6) . . ?
C13 N1 C1 123.49(11) . . ?
C1 N1 Al1 137.70(9) . . ?
C13 N2 C20 129.72(13) . . ?
C20 N2 Al1 132.49(11) . . ?
C13 N3 C17 124.86(13) . . ?
C13 N3 C14 122.75(12) . . ?
C17 N3 C14 111.31(12) . . ?
C23 N4 C22 127.09(12) . . ?
C23 N4 Al2 90.55(8) . . ?
C22 N4 Al2 134.17(10) . . ?
C23 N5 C28 124.15(11) . . ?
C23 N5 Al2 90.00(8) . . ?
C28 N5 Al2 139.09(9) . . ?
C23 N6 C27 122.85(11) . . ?
C23 N6 C24 124.93(12) . . ?
C27 N6 C24 111.38(11) . . ?
C6 C1 C2 120.01(13) . . ?
C6 C1 N1 121.70(13) . . ?
C2 C1 N1 118.24(12) . . ?
C3 C2 C1 118.76(13) . . ?
C3 C2 C7 121.06(13) . . ?
C1 C2 C7 120.17(12) . . ?
C4 C3 C2 121.29(14) . . ?
C4 C3 H3A 119.4 . . ?
C2 C3 H3A 119.4 . . ?
C5 C4 C3 119.64(14) . . ?
C5 C4 H4A 120.2 . . ?
C3 C4 H4A 120.2 . . ?
C4 C5 C6 121.47(15) . . ?
C4 C5 H5A 119.3 . . ?
C6 C5 H5A 119.3 . . ?
C5 C6 C1 118.75(14) . . ?
C5 C6 C10 118.10(14) . . ?
C1 C6 C10 123.13(13) . . ?
C2 C7 C8 109.97(13) . . ?
C2 C7 C9 112.81(14) . . ?
C8 C7 C9 110.50(14) . . ?
C2 C7 H7A 107.8 . . ?
C8 C7 H7A 107.8 . . ?
C9 C7 H7A 107.8 . . ?
C7 C8 H8A 109.5 . . ?
C7 C8 H8B 109.5 . . ?
H8A C8 H8B 109.5 . . ?
C7 C8 H8C 109.5 . . ?
H8A C8 H8C 109.5 . . ?
H8B C8 H8C 109.5 . . ?
C7 C9 H9A 109.5 . . ?
C7 C9 H9B 109.5 . . ?
H9A C9 H9B 109.5 . . ?
C7 C9 H9C 109.5 . . ?
H9A C9 H9C 109.5 . . ?
H9B C9 H9C 109.5 . . ?
C6 C10 C11 111.04(17) . . ?
C6 C10 C12 111.10(14) . . ?
C11 C10 C12 110.87(16) . . ?
C6 C10 H10A 107.9 . . ?
C11 C10 H10A 107.9 . . ?
C12 C10 H10A 107.9 . . ?
C10 C11 H11A 109.5 . . ?
C10 C11 H11B 109.5 . . ?
H11A C11 H11B 109.5 . . ?
C10 C11 H11C 109.5 . . ?
H11A C11 H11C 109.5 . . ?
H11B C11 H11C 109.5 . . ?
C10 C12 H12A 109.5 . . ?
C10 C12 H12B 109.5 . . ?
H12A C12 H12B 109.5 . . ?
C10 C12 H12C 109.5 . . ?
H12A C12 H12C 109.5 . . ?
H12B C12 H12C 109.5 . . ?
N2 C13 N3 128.50(13) . . ?
N2 C13 N1 108.64(12) . . ?
N3 C13 N1 122.84(12) . . ?
N3 C14 C15 103.14(13) . . ?
N3 C14 H14A 111.1 . . ?
C15 C14 H14A 111.1 . . ?
N3 C14 H14B 111.1 . . ?
C15 C14 H14B 111.1 . . ?
H14A C14 H14B 109.1 . . ?
C16 C15 C14 103.12(15) . . ?
C16 C15 H15A 111.1 . . ?
C14 C15 H15A 111.1 . . ?
C16 C15 H15B 111.1 . . ?
C14 C15 H15B 111.1 . . ?
H15A C15 H15B 109.1 . . ?
C15 C16 C17 103.26(14) . . ?
C15 C16 H16A 111.1 . . ?
C17 C16 H16A 111.1 . . ?
C15 C16 H16B 111.1 . . ?
C17 C16 H16B 111.1 . . ?
H16A C16 H16B 109.1 . . ?
N3 C17 C16 103.10(14) . . ?
N3 C17 H17A 111.1 . . ?
C16 C17 H17A 111.1 . . ?
N3 C17 H17B 111.1 . . ?
C16 C17 H17B 111.1 . . ?
H17A C17 H17B 109.1 . . ?
Al1 C18 H18A 109.5 . . ?
Al1 C18 H18B 109.5 . . ?
H18A C18 H18B 109.5 . . ?
Al1 C18 H18C 109.5 . . ?
H18A C18 H18C 109.5 . . ?
H18B C18 H18C 109.5 . . ?
Al1 C19 H19A 109.5 . . ?
Al1 C19 H19B 109.5 . . ?
H19A C19 H19B 109.5 . . ?
Al1 C19 H19C 109.5 . . ?
H19A C19 H19C 109.5 . . ?
H19B C19 H19C 109.5 . . ?
N2 C20 C21 107.47(13) . . ?
N2 C20 H20A 110.2 . . ?
C21 C20 H20A 110.2 . . ?
N2 C20 H20B 110.2 . . ?
C21 C20 H20B 110.2 . . ?
H20A C20 H20B 108.5 . . ?
C22 C21 C20 113.05(12) . . ?
C22 C21 H21A 109.0 . . ?
C20 C21 H21A 109.0 . . ?
C22 C21 H21B 109.0 . . ?
C20 C21 H21B 109.0 . . ?
H21A C21 H21B 107.8 . . ?
N4 C22 C21 108.85(12) . . ?
N4 C22 H22A 109.9 . . ?
C21 C22 H22A 109.9 . . ?
N4 C22 H22B 109.9 . . ?
C21 C22 H22B 109.9 . . ?
H22A C22 H22B 108.3 . . ?
N4 C23 N6 127.59(12) . . ?
N4 C23 N5 109.03(11) . . ?
N6 C23 N5 123.36(12) . . ?
N4 C23 Al2 54.72(7) . . ?
N6 C23 Al2 173.08(10) . . ?
N5 C23 Al2 54.67(6) . . ?
N6 C24 C25 102.93(12) . . ?
N6 C24 H24A 111.2 . . ?
C25 C24 H24A 111.2 . . ?
N6 C24 H24B 111.2 . . ?
C25 C24 H24B 111.2 . . ?
H24A C24 H24B 109.1 . . ?
C26 C25 C24 102.90(13) . . ?
C26 C25 H25A 111.2 . . ?
C24 C25 H25A 111.2 . . ?
C26 C25 H25B 111.2 . . ?
C24 C25 H25B 111.2 . . ?
H25A C25 H25B 109.1 . . ?
C25 C26 C27 102.90(13) . . ?
C25 C26 H26A 111.2 . . ?
C27 C26 H26A 111.2 . . ?
C25 C26 H26B 111.2 . . ?
C27 C26 H26B 111.2 . . ?
H26A C26 H26B 109.1 . . ?
N6 C27 C26 103.15(12) . . ?
N6 C27 H27A 111.1 . . ?
C26 C27 H27A 111.1 . . ?
N6 C27 H27B 111.1 . . ?
C26 C27 H27B 111.1 . . ?
H27A C27 H27B 109.1 . . ?
C29 C28 C33 119.85(13) . . ?
C29 C28 N5 121.73(12) . . ?
C33 C28 N5 118.37(12) . . ?
C30 C29 C28 118.58(14) . . ?
C30 C29 C34 118.12(14) . . ?
C28 C29 C34 123.28(13) . . ?
C31 C30 C29 121.67(15) . . ?
C31 C30 H30A 119.2 . . ?
C29 C30 H30A 119.2 . . ?
C30 C31 C32 119.59(14) . . ?
C30 C31 H31A 120.2 . . ?
C32 C31 H31A 120.2 . . ?
C31 C32 C33 121.09(14) . . ?
C31 C32 H32A 119.5 . . ?
C33 C32 H32A 119.5 . . ?
C32 C33 C28 119.12(13) . . ?
C32 C33 C37 120.90(13) . . ?
C28 C33 C37 119.91(13) . . ?
C29 C34 C36 111.25(16) . . ?
C29 C34 C35 110.57(14) . . ?
C36 C34 C35 111.13(16) . . ?
C29 C34 H34A 107.9 . . ?
C36 C34 H34A 107.9 . . ?
C35 C34 H34A 107.9 . . ?
C34 C35 H35A 109.5 . . ?
C34 C35 H35B 109.5 . . ?
H35A C35 H35B 109.5 . . ?
C34 C35 H35C 109.5 . . ?
H35A C35 H35C 109.5 . . ?
H35B C35 H35C 109.5 . . ?
C34 C36 H36A 109.5 . . ?
C34 C36 H36B 109.5 . . ?
H36A C36 H36B 109.5 . . ?
C34 C36 H36C 109.5 . . ?
H36A C36 H36C 109.5 . . ?
H36B C36 H36C 109.5 . . ?
C33 C37 C38 113.93(15) . . ?
C33 C37 C39 109.48(12) . . ?
C38 C37 C39 109.25(14) . . ?
C33 C37 H37A 108.0 . . ?
C38 C37 H37A 108.0 . . ?
C39 C37 H37A 108.0 . . ?
C37 C38 H38A 109.5 . . ?
C37 C38 H38B 109.5 . . ?
H38A C38 H38B 109.5 . . ?
C37 C38 H38C 109.5 . . ?
H38A C38 H38C 109.5 . . ?
H38B C38 H38C 109.5 . . ?
C37 C39 H39A 109.5 . . ?
C37 C39 H39B 109.5 . . ?
H39A C39 H39B 109.5 . . ?
C37 C39 H39C 109.5 . . ?
H39A C39 H39C 109.5 . . ?
H39B C39 H39C 109.5 . . ?
Al2 C40 H40A 109.5 . . ?
Al2 C40 H40B 109.5 . . ?
H40A C40 H40B 109.5 . . ?
Al2 C40 H40C 109.5 . . ?
H40A C40 H40C 109.5 . . ?
H40B C40 H40C 109.5 . . ?
Al2 C41 H41A 109.5 . . ?
Al2 C41 H41B 109.5 . . ?
H41A C41 H41B 109.5 . . ?
Al2 C41 H41C 109.5 . . ?
H41A C41 H41C 109.5 . . ?
H41B C41 H41C 109.5 . . ?

loop_
_geom_bond_atom_site_label_1
_geom_bond_atom_site_label_2
_geom_bond_distance
_geom_bond_site_symmetry_2
_geom_bond_publ_flag
Al1 N2 1.9196(13) . ?
Al1 N1 1.9270(12) . ?
Al1 C19 1.9553(16) . ?
Al1 C18 1.9690(16) . ?
Al2 N5 1.9254(12) . ?
Al2 N4 1.9268(12) . ?
Al2 C40 1.9570(16) . ?
Al2 C41 1.9693(15) . ?
Al2 C23 2.3602(13) . ?
N1 C13 1.3703(17) . ?
N1 C1 1.4232(17) . ?
N2 C13 1.3421(18) . ?
N2 C20 1.4580(18) . ?
N3 C13 1.3441(18) . ?
N3 C17 1.4729(18) . ?
N3 C14 1.474(2) . ?
N4 C23 1.3445(17) . ?
N4 C22 1.4623(17) . ?
N5 C23 1.3650(17) . ?
N5 C28 1.4224(17) . ?
N6 C23 1.3450(17) . ?
N6 C27 1.4729(18) . ?
N6 C24 1.4750(17) . ?
C1 C6 1.408(2) . ?
C1 C2 1.412(2) . ?
C2 C3 1.396(2) . ?
C2 C7 1.511(2) . ?
C3 C4 1.383(2) . ?
C3 H3A 0.9500 . ?
C4 C5 1.375(2) . ?
C4 H4A 0.9500 . ?
C5 C6 1.397(2) . ?
C5 H5A 0.9500 . ?
C6 C10 1.521(2) . ?
C7 C8 1.530(2) . ?
C7 C9 1.534(2) . ?
C7 H7A 1.0000 . ?
C8 H8A 0.9800 . ?
C8 H8B 0.9800 . ?
C8 H8C 0.9800 . ?
C9 H9A 0.9800 . ?
C9 H9B 0.9800 . ?
C9 H9C 0.9800 . ?
C10 C11 1.529(3) . ?
C10 C12 1.537(3) . ?
C10 H10A 1.0000 . ?
C11 H11A 0.9800 . ?
C11 H11B 0.9800 . ?
C11 H11C 0.9800 . ?
C12 H12A 0.9800 . ?
C12 H12B 0.9800 . ?
C12 H12C 0.9800 . ?
C14 C15 1.522(2) . ?
C14 H14A 0.9900 . ?
C14 H14B 0.9900 . ?
C15 C16 1.514(3) . ?
C15 H15A 0.9900 . ?
C15 H15B 0.9900 . ?
C16 C17 1.514(3) . ?
C16 H16A 0.9900 . ?
C16 H16B 0.9900 . ?
C17 H17A 0.9900 . ?
C17 H17B 0.9900 . ?
C18 H18A 0.9800 . ?
C18 H18B 0.9800 . ?
C18 H18C 0.9800 . ?
C19 H19A 0.9800 . ?
C19 H19B 0.9800 . ?
C19 H19C 0.9800 . ?
C20 C21 1.524(2) . ?
C20 H20A 0.9900 . ?
C20 H20B 0.9900 . ?
C21 C22 1.512(2) . ?
C21 H21A 0.9900 . ?
C21 H21B 0.9900 . ?
C22 H22A 0.9900 . ?
C22 H22B 0.9900 . ?
C24 C25 1.521(2) . ?
C24 H24A 0.9900 . ?
C24 H24B 0.9900 . ?
C25 C26 1.520(2) . ?
C25 H25A 0.9900 . ?
C25 H25B 0.9900 . ?
C26 C27 1.521(2) . ?
C26 H26A 0.9900 . ?
C26 H26B 0.9900 . ?
C27 H27A 0.9900 . ?
C27 H27B 0.9900 . ?
C28 C29 1.409(2) . ?
C28 C33 1.4106(19) . ?
C29 C30 1.396(2) . ?
C29 C34 1.520(2) . ?
C30 C31 1.375(2) . ?
C30 H30A 0.9500 . ?
C31 C32 1.381(2) . ?
C31 H31A 0.9500 . ?
C32 C33 1.393(2) . ?
C32 H32A 0.9500 . ?
C33 C37 1.518(2) . ?
C34 C36 1.530(3) . ?
C34 C35 1.538(3) . ?
C34 H34A 1.0000 . ?
C35 H35A 0.9800 . ?
C35 H35B 0.9800 . ?
C35 H35C 0.9800 . ?
C36 H36A 0.9800 . ?
C36 H36B 0.9800 . ?
C36 H36C 0.9800 . ?
C37 C38 1.522(2) . ?
C37 C39 1.533(2) . ?
C37 H37A 1.0000 . ?
C38 H38A 0.9800 . ?
C38 H38B 0.9800 . ?
C38 H38C 0.9800 . ?
C39 H39A 0.9800 . ?
C39 H39B 0.9800 . ?
C39 H39C 0.9800 . ?
C40 H40A 0.9800 . ?
C40 H40B 0.9800 . ?
C40 H40C 0.9800 . ?
C41 H41A 0.9800 . ?
C41 H41B 0.9800 . ?
C41 H41C 0.9800 . ?
